data_4085326
loop_
_publ_author_name
'Guest, Daniel'
'Menezes da Silva, Vitor H.'
'de Lima Batista, Ana P.'
'Roe, S. Mark'
'Braga, Ataualpa A. C.'
'Navarro, Oscar'

_publ_section_title
;
 (N-Heterocyclic Carbene)-Palladate Complexes in Anionic Mizoroki--Heck
 Coupling Cycles: A Combined Experimental and Computational Study
;
_journal_issue 11
_journal_name_full Organometallics
_journal_page_first 2463
_journal_paper_doi 10.1021/om5012038
_journal_volume 34
_journal_year 2015
_chemical_formula_moiety 'C27 H38 Cl3 N2 Pd, C16 H36 N, H2 O'
_chemical_formula_sum 'C43 H76 Cl3 N3 O Pd'
_chemical_formula_weight 863.81
_chemical_name_systematic
;
 ?
;
_space_group_crystal_system monoclinic
_space_group_IT_number 14
_space_group_name_Hall '-P 2ybc'
_space_group_name_H-M_alt 'P 1 21/c 1'
_symmetry_space_group_name_Hall '-P 2ybc'
_symmetry_space_group_name_H-M 'P 1 21/c 1'
_atom_sites_solution_hydrogens mixed
_atom_sites_solution_primary iterative
_audit_creation_date 2014-09-25
_audit_creation_method
;
Olex2 1.2-beta
(compiled 2014.09.19 svn.r3010 for OlexSys, GUI svn.r4874)
;
_cell_angle_alpha 90
_cell_angle_beta 94.780(2)
_cell_angle_gamma 90
_cell_formula_units_Z 4
_cell_length_a 16.6242(4)
_cell_length_b 13.8197(3)
_cell_length_c 20.6116(5)
_cell_measurement_reflns_used 10479
_cell_measurement_temperature 173(2)
_cell_measurement_theta_max 29.0970
_cell_measurement_theta_min 3.8270
_cell_volume 4718.87(19)
_computing_cell_refinement
;
CrysAlisPro, Agilent Technologies,
Version 1.171.37.31 (release 14-01-2014 CrysAlis171 .NET)
(compiled Jan 14 2014,18:38:05)
;
_computing_data_collection
;
CrysAlisPro, Agilent Technologies,
Version 1.171.37.31 (release 14-01-2014 CrysAlis171 .NET)
(compiled Jan 14 2014,18:38:05)
;
_computing_data_reduction
;
CrysAlisPro, Agilent Technologies,
Version 1.171.37.31 (release 14-01-2014 CrysAlis171 .NET)
(compiled Jan 14 2014,18:38:05)
;
_computing_molecular_graphics 'Olex2 (Dolomanov et al., 2009)'
_computing_publication_material 'Olex2 (Dolomanov et al., 2009)'
_computing_structure_refinement 'ShelXL (Sheldrick, 2008)'
_computing_structure_solution
;
Superflip (Palatinus & Chapuis, 2007;Palatinus & van der Lee, 2008;
Palatinus et al., 2012)
;
_diffrn_ambient_temperature 173.15
_diffrn_detector 'CCD plate'
_diffrn_detector_area_resol_mean 16.1033
_diffrn_detector_type Eos
_diffrn_measured_fraction_theta_full 0.998
_diffrn_measured_fraction_theta_max 0.881
_diffrn_measurement_details
;
  1 omega  -30.00   51.00   1.0000   90.0000
omega____ theta____ kappa____ phi______ frames
    -      -16.1295   57.0000 -120.0000 81

  2 omega  -84.00   11.00   1.0000   90.0000
omega____ theta____ kappa____ phi______ frames
    -      -16.1295  -77.0000  120.0000 95

  3 omega  -31.00   45.00   1.0000   90.0000
omega____ theta____ kappa____ phi______ frames
    -      -16.1295   57.0000    0.0000 76

  4 omega  -63.00  -37.00   1.0000   90.0000
omega____ theta____ kappa____ phi______ frames
    -      -16.1295  178.0000  -30.0000 26

  5 omega  -77.00    1.00   1.0000   90.0000
omega____ theta____ kappa____ phi______ frames
    -      -16.1295  -57.0000 -120.0000 78

  6 omega  -35.00   -9.00   1.0000   90.0000
omega____ theta____ kappa____ phi______ frames
    -      -16.1295  -74.0000   25.0000 26

  7 omega   29.00   55.00   1.0000   90.0000
omega____ theta____ kappa____ phi______ frames
    -       16.7545  -99.0000 -120.0000 26
;
_diffrn_measurement_device 'four-circle diffractometer'
_diffrn_measurement_device_type 'Xcalibur, Eos, Gemini ultra'
_diffrn_measurement_method '\w scans'
_diffrn_orient_matrix_UB_11 0.0414370000
_diffrn_orient_matrix_UB_12 0.0119161000
_diffrn_orient_matrix_UB_13 -0.0004277000
_diffrn_orient_matrix_UB_21 -0.0089628000
_diffrn_orient_matrix_UB_22 0.0282552000
_diffrn_orient_matrix_UB_23 -0.0284183000
_diffrn_orient_matrix_UB_31 -0.0058259000
_diffrn_orient_matrix_UB_32 0.0411595000
_diffrn_orient_matrix_UB_33 0.0196417000
_diffrn_radiation_monochromator graphite
_diffrn_radiation_probe x-ray
_diffrn_radiation_type MoK\a
_diffrn_radiation_wavelength 0.71073
_diffrn_reflns_av_R_equivalents 0.0475
_diffrn_reflns_av_unetI/netI 0.0520
_diffrn_reflns_Laue_measured_fraction_full 0.998
_diffrn_reflns_Laue_measured_fraction_max 0.881
_diffrn_reflns_limit_h_max 22
_diffrn_reflns_limit_h_min -21
_diffrn_reflns_limit_k_max 16
_diffrn_reflns_limit_k_min -18
_diffrn_reflns_limit_l_max 28
_diffrn_reflns_limit_l_min -25
_diffrn_reflns_number 40597
_diffrn_reflns_point_group_measured_fraction_full 0.998
_diffrn_reflns_point_group_measured_fraction_max 0.881
_diffrn_reflns_theta_full 26.000
_diffrn_reflns_theta_max 29.432
_diffrn_reflns_theta_min 3.314
_diffrn_source 'Enhance (Mo) X-ray Source'
_exptl_absorpt_coefficient_mu 0.596
_exptl_absorpt_correction_T_max 1.00000
_exptl_absorpt_correction_T_min 0.78518
_exptl_absorpt_correction_type multi-scan
_exptl_absorpt_process_details
;
CrysAlisPro, Agilent Technologies,
Version 1.171.37.31 (release 14-01-2014 CrysAlis171 .NET)
(compiled Jan 14 2014,18:38:05)
Empirical absorption correction using spherical harmonics,
 implemented in SCALE3 ABSPACK scaling algorithm.
Empirical absorption correction using spherical harmonics,
 implemented in SCALE3 ABSPACK scaling algorithm.
;
_exptl_crystal_colour 'light yellow'
_exptl_crystal_colour_modifier light
_exptl_crystal_colour_primary yellow
_exptl_crystal_density_diffrn 1.216
_exptl_crystal_description plate
_exptl_crystal_F_000 1840
_exptl_crystal_size_max 0.4
_exptl_crystal_size_mid 0.4
_exptl_crystal_size_min 0.05
_refine_diff_density_max 1.017
_refine_diff_density_min -0.472
_refine_diff_density_rms 0.069
_refine_ls_extinction_method none
_refine_ls_goodness_of_fit_ref 1.033
_refine_ls_hydrogen_treatment mixed
_refine_ls_matrix_type full
_refine_ls_number_parameters 500
_refine_ls_number_reflns 11493
_refine_ls_number_restraints 345
_refine_ls_restrained_S_all 1.026
_refine_ls_R_factor_all 0.0649
_refine_ls_R_factor_gt 0.0401
_refine_ls_shift/su_max 0.002
_refine_ls_shift/su_mean 0.000
_refine_ls_structure_factor_coef Fsqd
_refine_ls_weighting_details 'w=1/[\s^2^(Fo^2^)+(0.0436P)^2^+1.0710P] where P=(Fo^2^+2Fc^2^)/3'
_refine_ls_weighting_scheme calc
_refine_ls_wR_factor_gt 0.0890
_refine_ls_wR_factor_ref 0.0999
_reflns_Friedel_coverage 0.000
_reflns_number_gt 8553
_reflns_number_total 11493
_reflns_threshold_expression 'I > 2\s(I)'
_cod_data_source_file om5012038_si_002.cif
_cod_data_source_block dg_spirpdcl3tba_x2
_cod_depositor_comments 'Adding full bibliography for 4085326.cif.'
_cod_original_cell_volume 4718.9(2)
_cod_database_code 4085326
_shelxl_version_number 2013-4
_chemical_oxdiff_formula 'C50 H100 Cl3 Pd1'
_chemical_oxdiff_usercomment 'Thin plate to avoid twinning.'
_shelx_space_group_comment
;
The symmetry employed for this shelxl refinement is uniquely defined
by the following loop, which should always be used as a source of
symmetry information in preference to the above space-group names.
They are only intended as comments.
;
_reflns_odcompleteness_completeness 99.70
_reflns_odcompleteness_iscentric 1
_reflns_odcompleteness_theta 26.32
_olex2_refinement_description
;
1. Fixed Uiso
 At 1.2 times of:
  All C(H) groups, All C(H,H) groups, All C(H,H,H,H) groups
 At 1.5 times of:
  All C(H,H,H) groups
2. Restrained distances
 H1B-O1
 0.96 with sigma of 0.02
 H1A-O1
 0.96 with sigma of 0.02
 H1B-H1A
 1.57 with sigma of 0.04
3. Rigid body (RIGU) restrains
 Pd1, Cl2, Cl1, Cl3, C1, N1, N2, C2, C16, C3, C4, C21, C17, C5, C9, C25, C20,
 C22, C18, C6, C10, C13, C8, C27, C26, C19, C24, C23, C7, C12, C11, C15, C14
 with sigma for 1-2 distances of 0.004 and sigma for 1-3 distances of 0.004
 N3, C32, C28, C36, C40, C37, C41, C38, C42, C42A, C39, C43, C43A
 with sigma for 1-2 distances of 0.004 and sigma for 1-3 distances of 0.004
4. Others
 Sof(H41C)=Sof(H41D)=Sof(C42A)=Sof(H42C)=Sof(H42D)=Sof(C43A)=Sof(H43D)=
 Sof(H43E)=Sof(H43F)=1-FVAR(1)
 Sof(H41A)=Sof(H41B)=Sof(C42)=Sof(H42A)=Sof(H42B)=Sof(C43)=Sof(H43A)=Sof(H43B)=
 Sof(H43C)=FVAR(1)
5.a Ternary CH refined with riding coordinates:
 C13(H13), C25(H25), C22(H22), C10(H10)
5.b Secondary CH2 refined with riding coordinates:
 C32(H32A,H32B), C38(H38A,H38B), C41(H41A,H41B), C41(H41C,H41D), C2(H2A,H2B),
 C28(H28A,H28B), C42(H42A,H42B), C36(H36A,H36B), C3(H3A,H3B), C40(H40A,H40B),
 C37(H37A,H37B), C42A(H42C,H42D), C33(H33A,H33B), C29(H29A,H29B), C34(H34A,
 H34B), C30(H30A,H30B)
5.c Aromatic/amide H refined with riding coordinates:
 C6(H6), C7(H7), C18(H18), C8(H8), C20(H20), C19(H19)
5.d Idealised Me refined as rotating group:
 C27(H27A,H27B,H27C), C24(H24A,H24B,H24C), C15(H15A,H15B,H15C), C23(H23A,H23B,
 H23C), C12(H12A,H12B,H12C), C11(H11A,H11B,H11C), C26(H26A,H26B,H26C), C39(H39A,
 H39B,H39C), C43(H43A,H43B,H43C), C14(H14A,H14B,H14C), C43A(H43D,H43E,H43F),
 C35(H35A,H35B,H35C), C31(H31A,H31B,H31C)
;
_olex2_submission_special_instructions 'No special instructions were received'

loop_
_space_group_symop_operation_xyz
'x, y, z'
'-x, y+1/2, -z+1/2'
'-x, -y, -z'
'x, -y-1/2, z-1/2'

loop_
_atom_site_label
_atom_site_type_symbol
_atom_site_fract_x
_atom_site_fract_y
_atom_site_fract_z
_atom_site_U_iso_or_equiv
_atom_site_adp_type
_atom_site_occupancy
_atom_site_site_symmetry_order
_atom_site_calc_flag
_atom_site_refinement_flags_posn
_atom_site_refinement_flags_occupancy
_atom_site_disorder_assembly
_atom_site_disorder_group
Pd1 Pd 0.73875(2) 0.44079(2) 0.20449(2) 0.02551(6) Uani 1 1 d . . . .
Cl2 Cl 0.60055(4) 0.40820(6) 0.21721(3) 0.04239(17) Uani 1 1 d . . . .
Cl1 Cl 0.77871(4) 0.31714(5) 0.27477(3) 0.03850(15) Uani 1 1 d . . . .
Cl3 Cl 0.70220(4) 0.56279(5) 0.13144(3) 0.03783(15) Uani 1 1 d . . . .
C32 C 0.49134(17) 0.6821(2) 0.19580(13) 0.0432(7) Uani 1 1 d . . . .
H32A H 0.5347 0.6333 0.1938 0.052 Uiso 1 1 calc R . . .
H32B H 0.5169 0.7425 0.2131 0.052 Uiso 1 1 calc R . . .
C27 C 0.8532(2) 0.7755(2) 0.27812(18) 0.0681(10) Uani 1 1 d . . . .
H27A H 0.8298 0.8195 0.2444 0.102 Uiso 1 1 calc GR . . .
H27B H 0.9106 0.7657 0.2724 0.102 Uiso 1 1 calc GR . . .
H27C H 0.8474 0.8036 0.3211 0.102 Uiso 1 1 calc GR . . .
O1 O 0.61959(17) 0.3622(2) 0.06141(12) 0.0685(7) Uani 1 1 d D . . .
C24 C 1.06958(18) 0.4057(3) 0.36620(16) 0.0598(9) Uani 1 1 d . . . .
H24A H 1.0751 0.4173 0.4133 0.090 Uiso 1 1 calc GR . . .
H24B H 1.0865 0.4637 0.3435 0.090 Uiso 1 1 calc GR . . .
H24C H 1.1037 0.3509 0.3558 0.090 Uiso 1 1 calc GR . . .
C15 C 0.79757(17) 0.66412(19) 0.00391(14) 0.0421(7) Uani 1 1 d . . . .
H15A H 0.7906 0.6555 -0.0434 0.063 Uiso 1 1 calc GR . . .
H15B H 0.8083 0.7324 0.0140 0.063 Uiso 1 1 calc GR . . .
H15C H 0.7483 0.6438 0.0231 0.063 Uiso 1 1 calc GR . . .
C6 C 0.82521(15) 0.29818(19) 0.00561(13) 0.0355(6) Uani 1 1 d . . . .
H6 H 0.8167 0.2309 -0.0016 0.043 Uiso 1 1 calc R . . .
C38 C 0.31224(18) 0.9110(2) 0.06783(15) 0.0458(7) Uani 1 1 d . . . .
H38A H 0.2861 0.9279 0.0244 0.055 Uiso 1 1 calc R . . .
H38B H 0.2692 0.8918 0.0957 0.055 Uiso 1 1 calc R . . .
C41 C 0.4564(2) 0.5223(2) 0.0947(2) 0.0773(12) Uani 1 1 d . . . .
H41A H 0.5001 0.5340 0.0658 0.093 Uiso 0.626(9) 1 calc R P A 1
H41B H 0.4823 0.5077 0.1385 0.093 Uiso 0.626(9) 1 calc R P A 1
H41C H 0.4935 0.5116 0.1341 0.093 Uiso 0.374(9) 1 calc R P A 2
H41D H 0.4874 0.5211 0.0557 0.093 Uiso 0.374(9) 1 calc R P A 2
C23 C 0.9555(2) 0.2897(2) 0.37639(17) 0.0623(9) Uani 1 1 d . . . .
H23A H 0.9907 0.2366 0.3650 0.093 Uiso 1 1 calc GR . . .
H23B H 0.8995 0.2746 0.3610 0.093 Uiso 1 1 calc GR . . .
H23C H 0.9596 0.2982 0.4238 0.093 Uiso 1 1 calc GR . . .
N3 N 0.45542(12) 0.70136(15) 0.12697(10) 0.0347(5) Uani 1 1 d . . . .
C7 C 0.81403(16) 0.3612(2) -0.04620(13) 0.0382(6) Uani 1 1 d . . . .
H7 H 0.7973 0.3376 -0.0885 0.046 Uiso 1 1 calc R . . .
N1 N 0.90420(11) 0.50500(14) 0.24267(9) 0.0262(4) Uani 1 1 d . . . .
C2 C 0.98034(15) 0.53741(19) 0.21791(12) 0.0326(6) Uani 1 1 d . . . .
H2A H 1.0277 0.5166 0.2468 0.039 Uiso 1 1 calc R . . .
H2B H 0.9816 0.6086 0.2127 0.039 Uiso 1 1 calc R . . .
C28 C 0.52450(17) 0.7218(2) 0.08507(15) 0.0488(7) Uani 1 1 d . . . .
H28A H 0.5611 0.6651 0.0877 0.059 Uiso 1 1 calc R . . .
H28B H 0.5019 0.7275 0.0393 0.059 Uiso 1 1 calc R . . .
C12 C 0.7937(2) 0.1885(2) 0.12686(17) 0.0582(9) Uani 1 1 d . . . .
H12A H 0.7865 0.1495 0.0871 0.087 Uiso 1 1 calc GR . . .
H12B H 0.7446 0.2261 0.1318 0.087 Uiso 1 1 calc GR . . .
H12C H 0.8042 0.1457 0.1645 0.087 Uiso 1 1 calc GR . . .
C13 C 0.86816(15) 0.60305(17) 0.03188(11) 0.0295(5) Uani 1 1 d . . . .
H13 H 0.8782 0.6184 0.0793 0.035 Uiso 1 1 calc R . . .
C42 C 0.4119(6) 0.4367(6) 0.0711(6) 0.068(2) Uani 0.626(9) 1 d . P A 1
H42A H 0.4490 0.3869 0.0561 0.082 Uiso 0.626(9) 1 calc R P A 1
H42B H 0.3718 0.4534 0.0346 0.082 Uiso 0.626(9) 1 calc R P A 1
C11 C 0.94196(19) 0.2007(2) 0.11355(17) 0.0555(8) Uani 1 1 d . . . .
H11A H 0.9547 0.1587 0.1513 0.083 Uiso 1 1 calc GR . . .
H11B H 0.9864 0.2464 0.1096 0.083 Uiso 1 1 calc GR . . .
H11C H 0.9345 0.1612 0.0740 0.083 Uiso 1 1 calc GR . . .
C26 C 0.7188(2) 0.6915(3) 0.27708(17) 0.0610(9) Uani 1 1 d . . . .
H26A H 0.7094 0.7217 0.3188 0.092 Uiso 1 1 calc GR . . .
H26B H 0.6921 0.6282 0.2740 0.092 Uiso 1 1 calc GR . . .
H26C H 0.6967 0.7330 0.2414 0.092 Uiso 1 1 calc GR . . .
C25 C 0.80934(17) 0.67831(19) 0.27258(14) 0.0415(6) Uani 1 1 d . . . .
H25 H 0.8173 0.6507 0.2287 0.050 Uiso 1 1 calc R . . .
C5 C 0.84864(14) 0.33063(17) 0.06817(12) 0.0281(5) Uani 1 1 d . . . .
C22 C 0.98125(17) 0.3828(2) 0.34426(13) 0.0413(6) Uani 1 1 d . . . .
H22 H 0.9772 0.3721 0.2961 0.050 Uiso 1 1 calc R . . .
C36 C 0.39895(16) 0.78762(19) 0.12729(13) 0.0359(6) Uani 1 1 d . . . .
H36A H 0.3519 0.7694 0.1511 0.043 Uiso 1 1 calc R . . .
H36B H 0.4274 0.8408 0.1518 0.043 Uiso 1 1 calc R . . .
C10 C 0.86433(16) 0.25667(18) 0.12251(13) 0.0351(6) Uani 1 1 d . . . .
H10 H 0.8722 0.2928 0.1646 0.042 Uiso 1 1 calc R . . .
C18 C 0.91634(17) 0.4914(2) 0.42225(13) 0.0440(7) Uani 1 1 d . . . .
H18 H 0.9408 0.4527 0.4565 0.053 Uiso 1 1 calc R . . .
C8 C 0.82728(15) 0.45858(19) -0.03623(12) 0.0337(6) Uani 1 1 d . . . .
H8 H 0.8198 0.5017 -0.0721 0.040 Uiso 1 1 calc R . . .
C3 C 0.97719(13) 0.48642(18) 0.15283(11) 0.0286(5) Uani 1 1 d . . . .
H3A H 0.9972 0.5286 0.1188 0.034 Uiso 1 1 calc R . . .
H3B H 1.0089 0.4257 0.1556 0.034 Uiso 1 1 calc R . . .
C40 C 0.40854(18) 0.6160(2) 0.09900(15) 0.0469(7) Uani 1 1 d . . . .
H40A H 0.3853 0.6332 0.0547 0.056 Uiso 1 1 calc R . . .
H40B H 0.3630 0.6038 0.1259 0.056 Uiso 1 1 calc R . . .
N2 N 0.89010(11) 0.46676(14) 0.14009(9) 0.0239(4) Uani 1 1 d . . . .
C39 C 0.3547(2) 0.9988(2) 0.0968(2) 0.0736(12) Uani 1 1 d . . . .
H39A H 0.3999 1.0155 0.0713 0.110 Uiso 1 1 calc GR . . .
H39B H 0.3751 0.9851 0.1418 0.110 Uiso 1 1 calc GR . . .
H39C H 0.3168 1.0532 0.0961 0.110 Uiso 1 1 calc GR . . .
C37 C 0.36817(17) 0.82541(19) 0.06083(13) 0.0403(6) Uani 1 1 d . . . .
H37A H 0.3388 0.7734 0.0358 0.048 Uiso 1 1 calc R . . .
H37B H 0.4143 0.8456 0.0366 0.048 Uiso 1 1 calc R . . .
C21 C 0.84532(15) 0.60834(19) 0.32317(12) 0.0343(6) Uani 1 1 d . . . .
C9 C 0.85125(14) 0.49532(17) 0.02499(11) 0.0262(5) Uani 1 1 d . . . .
C16 C 0.88974(14) 0.52648(18) 0.30913(11) 0.0285(5) Uani 1 1 d . . . .
C20 C 0.83651(18) 0.6276(2) 0.38864(14) 0.0457(7) Uani 1 1 d . . . .
H20 H 0.8058 0.6822 0.3999 0.055 Uiso 1 1 calc R . . .
C19 C 0.87105(19) 0.5696(2) 0.43690(14) 0.0504(8) Uani 1 1 d . . . .
H19 H 0.8635 0.5839 0.4811 0.061 Uiso 1 1 calc R . . .
C43 C 0.3715(5) 0.4018(5) 0.1278(4) 0.088(3) Uani 0.626(9) 1 d . P A 1
H43A H 0.3433 0.3410 0.1166 0.133 Uiso 0.626(9) 1 calc GR P A 1
H43B H 0.3325 0.4503 0.1400 0.133 Uiso 0.626(9) 1 calc GR P A 1
H43C H 0.4119 0.3909 0.1645 0.133 Uiso 0.626(9) 1 calc GR P A 1
C4 C 0.86035(13) 0.43003(16) 0.07703(11) 0.0242(5) Uani 1 1 d . . . .
C17 C 0.92742(15) 0.46719(19) 0.35788(12) 0.0333(6) Uani 1 1 d . . . .
C14 C 0.94356(16) 0.6308(2) -0.00172(13) 0.0388(6) Uani 1 1 d . . . .
H14A H 0.9358 0.6137 -0.0480 0.058 Uiso 1 1 calc GR . . .
H14B H 0.9903 0.5958 0.0186 0.058 Uiso 1 1 calc GR . . .
H14C H 0.9528 0.7006 0.0026 0.058 Uiso 1 1 calc GR . . .
C1 C 0.85205(14) 0.47208(16) 0.19487(10) 0.0229(5) Uani 1 1 d . . . .
C42A C 0.3806(9) 0.4417(11) 0.0890(9) 0.060(4) Uani 0.374(9) 1 d . P A 2
H42C H 0.3470 0.4509 0.1259 0.071 Uiso 0.374(9) 1 calc R P A 2
H42D H 0.3462 0.4533 0.0482 0.071 Uiso 0.374(9) 1 calc R P A 2
C43A C 0.4120(6) 0.3374(6) 0.0894(5) 0.058(3) Uani 0.374(9) 1 d . P A 2
H43D H 0.4515 0.3305 0.0569 0.087 Uiso 0.374(9) 1 calc GR P A 2
H43E H 0.3668 0.2930 0.0789 0.087 Uiso 0.374(9) 1 calc GR P A 2
H43F H 0.4378 0.3219 0.1327 0.087 Uiso 0.374(9) 1 calc GR P A 2
C33 C 0.4345(2) 0.6475(2) 0.24310(15) 0.0561(8) Uani 1 1 d . . . .
H33A H 0.4140 0.5823 0.2306 0.067 Uiso 1 1 calc R . . .
H33B H 0.3880 0.6922 0.2436 0.067 Uiso 1 1 calc R . . .
C29 C 0.57400(19) 0.8107(3) 0.10198(18) 0.0624(9) Uani 1 1 d . . . .
H29A H 0.5385 0.8683 0.0993 0.075 Uiso 1 1 calc R . . .
H29B H 0.5984 0.8054 0.1473 0.075 Uiso 1 1 calc R . . .
C34 C 0.4808(3) 0.6441(4) 0.31060(18) 0.0850(13) Uani 1 1 d . . . .
H34A H 0.5283 0.6013 0.3087 0.102 Uiso 1 1 calc R . . .
H34B H 0.5008 0.7098 0.3223 0.102 Uiso 1 1 calc R . . .
C30 C 0.6393(3) 0.8234(3) 0.0572(3) 0.112(2) Uani 1 1 d . . . .
H30A H 0.6141 0.8379 0.0130 0.135 Uiso 1 1 calc R . . .
H30B H 0.6689 0.7615 0.0547 0.135 Uiso 1 1 calc R . . .
C35 C 0.4314(3) 0.6088(5) 0.3618(2) 0.123(2) Uani 1 1 d . . . .
H35A H 0.4084 0.5455 0.3493 0.184 Uiso 1 1 calc GR . . .
H35B H 0.3876 0.6548 0.3674 0.184 Uiso 1 1 calc GR . . .
H35C H 0.4652 0.6026 0.4029 0.184 Uiso 1 1 calc GR . . .
C31 C 0.6989(3) 0.9018(4) 0.0766(3) 0.136(3) Uani 1 1 d . . . .
H31A H 0.7463 0.8950 0.0518 0.205 Uiso 1 1 calc GR . . .
H31B H 0.7153 0.8966 0.1233 0.205 Uiso 1 1 calc GR . . .
H31C H 0.6738 0.9651 0.0675 0.205 Uiso 1 1 calc GR . . .
H1A H 0.603(2) 0.357(3) 0.1034(12) 0.099(15) Uiso 1 1 d D . . .
H1B H 0.649(2) 0.4178(19) 0.0603(18) 0.084(14) Uiso 1 1 d D . . .

loop_
_atom_site_aniso_label
_atom_site_aniso_U_11
_atom_site_aniso_U_22
_atom_site_aniso_U_33
_atom_site_aniso_U_23
_atom_site_aniso_U_13
_atom_site_aniso_U_12
Pd1 0.02345(10) 0.03224(11) 0.02111(9) 0.00193(8) 0.00347(7) -0.00150(8)
Cl2 0.0271(3) 0.0646(4) 0.0356(3) 0.0116(3) 0.0030(3) -0.0061(3)
Cl1 0.0375(3) 0.0424(4) 0.0361(3) 0.0126(3) 0.0055(3) -0.0004(3)
Cl3 0.0331(3) 0.0446(4) 0.0362(3) 0.0117(3) 0.0053(3) 0.0066(3)
C32 0.0433(16) 0.0504(17) 0.0341(14) -0.0005(12) -0.0079(13) 0.0095(13)
C27 0.090(3) 0.0462(18) 0.068(2) -0.0031(17) 0.008(2) -0.0051(18)
O1 0.0785(18) 0.0809(19) 0.0456(14) -0.0153(13) 0.0025(13) -0.0027(15)
C24 0.0411(17) 0.091(2) 0.0459(18) 0.0002(17) -0.0035(15) 0.0086(17)
C15 0.0452(16) 0.0380(15) 0.0444(16) 0.0122(12) 0.0120(13) 0.0069(12)
C6 0.0319(14) 0.0354(14) 0.0383(14) -0.0100(11) -0.0016(11) 0.0014(11)
C38 0.0443(16) 0.0451(16) 0.0473(17) 0.0037(13) -0.0008(14) 0.0115(13)
C41 0.095(3) 0.0456(18) 0.083(3) -0.0150(18) -0.043(2) 0.0198(18)
C23 0.070(2) 0.0583(19) 0.057(2) 0.0244(16) -0.0079(18) 0.0022(17)
N3 0.0309(11) 0.0396(12) 0.0330(11) -0.0031(9) -0.0009(9) 0.0076(9)
C7 0.0360(14) 0.0468(15) 0.0304(13) -0.0121(12) -0.0051(11) 0.0048(12)
N1 0.0254(10) 0.0348(11) 0.0189(9) -0.0017(8) 0.0044(8) -0.0041(8)
C2 0.0273(12) 0.0430(15) 0.0279(12) -0.0020(11) 0.0036(10) -0.0091(11)
C28 0.0400(15) 0.0559(18) 0.0524(18) 0.0015(15) 0.0140(14) 0.0159(14)
C12 0.064(2) 0.0474(18) 0.065(2) 0.0083(16) 0.0140(17) -0.0160(15)
C13 0.0351(13) 0.0331(13) 0.0205(11) 0.0010(10) 0.0036(10) 0.0017(10)
C42 0.089(6) 0.038(3) 0.074(5) -0.003(3) -0.018(5) 0.005(4)
C11 0.0528(18) 0.0528(18) 0.062(2) 0.0173(16) 0.0082(16) 0.0175(15)
C26 0.0538(19) 0.072(2) 0.057(2) -0.0072(17) 0.0036(16) 0.0220(17)
C25 0.0486(16) 0.0388(15) 0.0375(14) -0.0098(12) 0.0056(13) 0.0046(12)
C5 0.0220(11) 0.0312(12) 0.0312(12) -0.0014(10) 0.0032(10) 0.0025(10)
C22 0.0438(16) 0.0521(16) 0.0269(13) 0.0056(12) -0.0034(12) 0.0048(13)
C36 0.0314(13) 0.0435(15) 0.0331(13) -0.0018(11) 0.0038(11) 0.0091(11)
C10 0.0377(14) 0.0305(13) 0.0376(14) 0.0031(11) 0.0069(12) 0.0008(11)
C18 0.0411(15) 0.0679(19) 0.0227(12) 0.0011(12) 0.0008(11) -0.0083(14)
C8 0.0332(14) 0.0446(15) 0.0227(12) 0.0001(10) -0.0015(10) 0.0077(11)
C3 0.0212(11) 0.0407(14) 0.0240(12) -0.0018(10) 0.0026(9) -0.0026(10)
C40 0.0479(17) 0.0413(15) 0.0484(17) -0.0024(13) -0.0154(14) 0.0043(13)
N2 0.0223(9) 0.0305(10) 0.0188(9) 0.0000(8) 0.0016(8) -0.0004(8)
C39 0.083(3) 0.0451(19) 0.088(3) -0.0158(18) -0.024(2) 0.0173(17)
C37 0.0445(16) 0.0416(15) 0.0340(14) -0.0034(12) -0.0014(12) 0.0067(12)
C21 0.0310(13) 0.0422(14) 0.0301(13) -0.0083(11) 0.0045(11) -0.0053(11)
C9 0.0225(11) 0.0336(12) 0.0223(11) -0.0007(9) 0.0017(9) 0.0038(10)
C16 0.0275(12) 0.0380(13) 0.0202(11) -0.0029(10) 0.0035(9) -0.0080(10)
C20 0.0462(17) 0.0578(18) 0.0338(14) -0.0195(13) 0.0073(13) -0.0033(14)
C19 0.0483(17) 0.079(2) 0.0246(13) -0.0156(14) 0.0067(12) -0.0067(15)
C43 0.087(5) 0.065(5) 0.108(6) 0.031(4) -0.029(4) -0.020(4)
C4 0.0196(11) 0.0316(12) 0.0215(10) -0.0027(9) 0.0014(9) 0.0023(9)
C17 0.0309(13) 0.0471(15) 0.0216(11) -0.0010(10) 0.0001(10) -0.0087(11)
C14 0.0387(14) 0.0440(15) 0.0344(14) -0.0003(12) 0.0068(12) -0.0045(12)
C1 0.0281(11) 0.0224(11) 0.0183(10) 0.0048(9) 0.0035(9) 0.0022(9)
C42A 0.060(7) 0.040(5) 0.075(11) -0.014(5) -0.015(6) 0.017(4)
C43A 0.058(6) 0.041(5) 0.072(7) -0.014(4) -0.009(5) 0.008(4)
C33 0.059(2) 0.059(2) 0.0497(19) 0.0138(16) 0.0051(16) 0.0123(16)
C29 0.0385(17) 0.077(2) 0.073(2) 0.0137(19) 0.0096(17) 0.0008(16)
C34 0.081(3) 0.125(4) 0.051(2) 0.028(2) 0.012(2) 0.038(3)
C30 0.088(3) 0.071(3) 0.190(6) 0.036(3) 0.088(4) 0.023(2)
C35 0.102(4) 0.188(6) 0.083(3) 0.060(4) 0.036(3) 0.065(4)
C31 0.061(3) 0.118(4) 0.238(8) 0.074(5) 0.057(4) 0.007(3)

loop_
_atom_type_symbol
_atom_type_description
_atom_type_scat_dispersion_real
_atom_type_scat_dispersion_imag
_atom_type_scat_source
C C 0.0033 0.0016 'International Tables Vol C Tables 4.2.6.8 and 6.1.1.4'
H H 0.0000 0.0000 'International Tables Vol C Tables 4.2.6.8 and 6.1.1.4'
Cl Cl 0.1484 0.1585 'International Tables Vol C Tables 4.2.6.8 and 6.1.1.4'
N N 0.0061 0.0033 'International Tables Vol C Tables 4.2.6.8 and 6.1.1.4'
O O 0.0106 0.0060 'International Tables Vol C Tables 4.2.6.8 and 6.1.1.4'
Pd Pd -0.9988 1.0072 'International Tables Vol C Tables 4.2.6.8 and 6.1.1.4'

loop_
_geom_angle_atom_site_label_1
_geom_angle_atom_site_label_2
_geom_angle_atom_site_label_3
_geom_angle
Cl1 Pd1 Cl2 91.20(2)
Cl1 Pd1 Cl3 177.85(3)
Cl3 Pd1 Cl2 90.34(2)
C1 Pd1 Cl2 178.10(7)
C1 Pd1 Cl1 89.89(6)
C1 Pd1 Cl3 88.61(6)
H32A C32 H32B 107.3
N3 C32 H32A 108.2
N3 C32 H32B 108.2
C33 C32 H32A 108.2
C33 C32 H32B 108.2
C33 C32 N3 116.5(2)
H27A C27 H27B 109.5
H27A C27 H27C 109.5
H27B C27 H27C 109.5
C25 C27 H27A 109.5
C25 C27 H27B 109.5
C25 C27 H27C 109.5
H1A O1 H1B 107(3)
H24A C24 H24B 109.5
H24A C24 H24C 109.5
H24B C24 H24C 109.5
C22 C24 H24A 109.5
C22 C24 H24B 109.5
C22 C24 H24C 109.5
H15A C15 H15B 109.5
H15A C15 H15C 109.5
H15B C15 H15C 109.5
C13 C15 H15A 109.5
C13 C15 H15B 109.5
C13 C15 H15C 109.5
C7 C6 H6 119.2
C7 C6 C5 121.6(2)
C5 C6 H6 119.2
H38A C38 H38B 107.7
C39 C38 H38A 108.9
C39 C38 H38B 108.9
C39 C38 C37 113.3(3)
C37 C38 H38A 108.9
C37 C38 H38B 108.9
H41A C41 H41B 107.3
H41C C41 H41D 109.5
C42 C41 H41A 108.0
C42 C41 H41B 108.0
C42 C41 C40 117.1(5)
C40 C41 H41A 108.0
C40 C41 H41B 108.0
C40 C41 H41C 111.7
C40 C41 H41D 111.7
C40 C41 C42A 100.1(6)
C42A C41 H41C 111.7
C42A C41 H41D 111.7
H23A C23 H23B 109.5
H23A C23 H23C 109.5
H23B C23 H23C 109.5
C22 C23 H23A 109.5
C22 C23 H23B 109.5
C22 C23 H23C 109.5
C32 N3 C28 107.9(2)
C32 N3 C36 109.23(19)
C36 N3 C28 110.7(2)
C40 N3 C32 111.9(2)
C40 N3 C28 108.7(2)
C40 N3 C36 108.49(19)
C6 C7 H7 120.2
C8 C7 C6 119.5(2)
C8 C7 H7 120.2
C16 N1 C2 118.87(18)
C1 N1 C2 111.79(18)
C1 N1 C16 128.41(19)
N1 C2 H2A 111.5
N1 C2 H2B 111.5
N1 C2 C3 101.44(18)
H2A C2 H2B 109.3
C3 C2 H2A 111.5
C3 C2 H2B 111.5
N3 C28 H28A 108.2
N3 C28 H28B 108.2
H28A C28 H28B 107.3
C29 C28 N3 116.4(3)
C29 C28 H28A 108.2
C29 C28 H28B 108.2
H12A C12 H12B 109.5
H12A C12 H12C 109.5
H12B C12 H12C 109.5
C10 C12 H12A 109.5
C10 C12 H12B 109.5
C10 C12 H12C 109.5
C15 C13 H13 108.3
C15 C13 C9 112.2(2)
C15 C13 C14 109.0(2)
C9 C13 H13 108.3
C9 C13 C14 110.8(2)
C14 C13 H13 108.3
C41 C42 H42A 110.8
C41 C42 H42B 110.8
C41 C42 C43 104.6(8)
H42A C42 H42B 108.9
C43 C42 H42A 110.8
C43 C42 H42B 110.8
H11A C11 H11B 109.5
H11A C11 H11C 109.5
H11B C11 H11C 109.5
C10 C11 H11A 109.5
C10 C11 H11B 109.5
C10 C11 H11C 109.5
H26A C26 H26B 109.5
H26A C26 H26C 109.5
H26B C26 H26C 109.5
C25 C26 H26A 109.5
C25 C26 H26B 109.5
C25 C26 H26C 109.5
C27 C25 H25 107.8
C26 C25 C27 111.0(3)
C26 C25 H25 107.8
C21 C25 C27 110.6(2)
C21 C25 C26 111.7(2)
C21 C25 H25 107.8
C6 C5 C10 118.9(2)
C6 C5 C4 117.6(2)
C4 C5 C10 123.4(2)
C24 C22 H22 107.9
C23 C22 C24 110.1(2)
C23 C22 H22 107.9
C17 C22 C24 110.7(2)
C17 C22 C23 112.2(3)
C17 C22 H22 107.9
N3 C36 H36A 108.4
N3 C36 H36B 108.4
H36A C36 H36B 107.5
C37 C36 N3 115.4(2)
C37 C36 H36A 108.4
C37 C36 H36B 108.4
C12 C10 C11 111.0(2)
C12 C10 C5 112.0(2)
C12 C10 H10 107.8
C11 C10 H10 107.8
C5 C10 C11 110.2(2)
C5 C10 H10 107.8
C19 C18 H18 119.4
C19 C18 C17 121.3(3)
C17 C18 H18 119.4
C7 C8 H8 119.2
C7 C8 C9 121.6(2)
C9 C8 H8 119.2
C2 C3 H3A 111.4
C2 C3 H3B 111.4
H3A C3 H3B 109.3
N2 C3 C2 101.81(18)
N2 C3 H3A 111.4
N2 C3 H3B 111.4
C41 C40 H40A 108.4
C41 C40 H40B 108.4
N3 C40 C41 115.6(2)
N3 C40 H40A 108.4
N3 C40 H40B 108.4
H40A C40 H40B 107.4
C4 N2 C3 118.86(18)
C1 N2 C3 111.39(18)
C1 N2 C4 128.81(19)
C38 C39 H39A 109.5
C38 C39 H39B 109.5
C38 C39 H39C 109.5
H39A C39 H39B 109.5
H39A C39 H39C 109.5
H39B C39 H39C 109.5
C38 C37 H37A 109.6
C38 C37 H37B 109.6
C36 C37 C38 110.2(2)
C36 C37 H37A 109.6
C36 C37 H37B 109.6
H37A C37 H37B 108.1
C16 C21 C25 124.2(2)
C16 C21 C20 117.1(2)
C20 C21 C25 118.6(2)
C8 C9 C13 118.7(2)
C8 C9 C4 117.7(2)
C4 C9 C13 123.5(2)
C21 C16 N1 119.8(2)
C21 C16 C17 122.5(2)
C17 C16 N1 117.4(2)
C21 C20 H20 119.3
C19 C20 C21 121.4(3)
C19 C20 H20 119.3
C18 C19 C20 120.6(3)
C18 C19 H19 119.7
C20 C19 H19 119.7
C42 C43 H43A 109.5
C42 C43 H43B 109.5
C42 C43 H43C 109.5
H43A C43 H43B 109.5
H43A C43 H43C 109.5
H43B C43 H43C 109.5
C5 C4 N2 119.8(2)
C5 C4 C9 121.9(2)
C9 C4 N2 118.0(2)
C18 C17 C22 119.3(2)
C18 C17 C16 117.0(3)
C16 C17 C22 123.6(2)
C13 C14 H14A 109.5
C13 C14 H14B 109.5
C13 C14 H14C 109.5
H14A C14 H14B 109.5
H14A C14 H14C 109.5
H14B C14 H14C 109.5
N1 C1 Pd1 124.79(16)
N1 C1 N2 108.46(19)
N2 C1 Pd1 126.73(17)
C41 C42A H42C 109.3
C41 C42A H42D 109.3
H42C C42A H42D 107.9
C43A C42A C41 111.8(10)
C43A C42A H42C 109.3
C43A C42A H42D 109.3
C42A C43A H43D 109.5
C42A C43A H43E 109.5
C42A C43A H43F 109.5
H43D C43A H43E 109.5
H43D C43A H43F 109.5
H43E C43A H43F 109.5
C32 C33 H33A 110.1
C32 C33 H33B 110.1
C32 C33 C34 107.8(3)
H33A C33 H33B 108.5
C34 C33 H33A 110.1
C34 C33 H33B 110.1
C28 C29 H29A 109.3
C28 C29 H29B 109.3
H29A C29 H29B 108.0
C30 C29 C28 111.4(3)
C30 C29 H29A 109.3
C30 C29 H29B 109.3
C33 C34 H34A 109.0
C33 C34 H34B 109.0
H34A C34 H34B 107.8
C35 C34 C33 113.1(4)
C35 C34 H34A 109.0
C35 C34 H34B 109.0
C29 C30 H30A 108.6
C29 C30 H30B 108.6
C29 C30 C31 114.7(5)
H30A C30 H30B 107.6
C31 C30 H30A 108.6
C31 C30 H30B 108.6
C34 C35 H35A 109.5
C34 C35 H35B 109.5
C34 C35 H35C 109.5
H35A C35 H35B 109.5
H35A C35 H35C 109.5
H35B C35 H35C 109.5
C30 C31 H31A 109.5
C30 C31 H31B 109.5
C30 C31 H31C 109.5
H31A C31 H31B 109.5
H31A C31 H31C 109.5
H31B C31 H31C 109.5

loop_
_geom_bond_atom_site_label_1
_geom_bond_atom_site_label_2
_geom_bond_distance
Pd1 Cl2 2.3770(7)
Pd1 Cl1 2.3020(6)
Pd1 Cl3 2.3080(6)
Pd1 C1 1.959(2)
C32 H32A 0.9900
C32 H32B 0.9900
C32 N3 1.516(3)
C32 C33 1.491(4)
C27 H27A 0.9800
C27 H27B 0.9800
C27 H27C 0.9800
C27 C25 1.528(4)
O1 H1A 0.930(18)
O1 H1B 0.910(18)
C24 H24A 0.9800
C24 H24B 0.9800
C24 H24C 0.9800
C24 C22 1.533(4)
C15 H15A 0.9800
C15 H15B 0.9800
C15 H15C 0.9800
C15 C13 1.520(4)
C6 H6 0.9500
C6 C7 1.379(4)
C6 C5 1.390(3)
C38 H38A 0.9900
C38 H38B 0.9900
C38 C39 1.503(4)
C38 C37 1.518(4)
C41 H41A 0.9900
C41 H41B 0.9900
C41 H41C 0.9900
C41 H41D 0.9900
C41 C42 1.457(9)
C41 C40 1.526(4)
C41 C42A 1.678(16)
C23 H23A 0.9800
C23 H23B 0.9800
C23 H23C 0.9800
C23 C22 1.525(4)
N3 C28 1.520(4)
N3 C36 1.518(3)
N3 C40 1.502(3)
C7 H7 0.9500
C7 C8 1.376(4)
N1 C2 1.473(3)
N1 C16 1.441(3)
N1 C1 1.337(3)
C2 H2A 0.9900
C2 H2B 0.9900
C2 C3 1.512(3)
C28 H28A 0.9900
C28 H28B 0.9900
C28 C29 1.504(5)
C12 H12A 0.9800
C12 H12B 0.9800
C12 H12C 0.9800
C12 C10 1.515(4)
C13 H13 1.0000
C13 C9 1.520(3)
C13 C14 1.530(3)
C42 H42A 0.9900
C42 H42B 0.9900
C42 C43 1.478(14)
C11 H11A 0.9800
C11 H11B 0.9800
C11 H11C 0.9800
C11 C10 1.529(4)
C26 H26A 0.9800
C26 H26B 0.9800
C26 H26C 0.9800
C26 C25 1.527(4)
C25 H25 1.0000
C25 C21 1.509(4)
C5 C10 1.523(3)
C5 C4 1.397(3)
C22 H22 1.0000
C22 C17 1.510(4)
C36 H36A 0.9900
C36 H36B 0.9900
C36 C37 1.515(4)
C10 H10 1.0000
C18 H18 0.9500
C18 C19 1.366(4)
C18 C17 1.395(4)
C8 H8 0.9500
C8 C9 1.387(3)
C3 H3A 0.9900
C3 H3B 0.9900
C3 N2 1.475(3)
C40 H40A 0.9900
C40 H40B 0.9900
N2 C4 1.444(3)
N2 C1 1.341(3)
C39 H39A 0.9800
C39 H39B 0.9800
C39 H39C 0.9800
C37 H37A 0.9900
C37 H37B 0.9900
C21 C16 1.395(4)
C21 C20 1.395(4)
C9 C4 1.400(3)
C16 C17 1.403(3)
C20 H20 0.9500
C20 C19 1.366(4)
C19 H19 0.9500
C43 H43A 0.9800
C43 H43B 0.9800
C43 H43C 0.9800
C14 H14A 0.9800
C14 H14B 0.9800
C14 H14C 0.9800
C42A H42C 0.9900
C42A H42D 0.9900
C42A C43A 1.533(17)
C43A H43D 0.9800
C43A H43E 0.9800
C43A H43F 0.9800
C33 H33A 0.9900
C33 H33B 0.9900
C33 C34 1.534(5)
C29 H29A 0.9900
C29 H29B 0.9900
C29 C30 1.494(5)
C34 H34A 0.9900
C34 H34B 0.9900
C34 C35 1.474(6)
C30 H30A 0.9900
C30 H30B 0.9900
C30 C31 1.499(7)
C35 H35A 0.9800
C35 H35B 0.9800
C35 H35C 0.9800
C31 H31A 0.9800
C31 H31B 0.9800
C31 H31C 0.9800

loop_
_geom_torsion_atom_site_label_1
_geom_torsion_atom_site_label_2
_geom_torsion_atom_site_label_3
_geom_torsion_atom_site_label_4
_geom_torsion
C32 N3 C28 C29 -63.9(3)
C32 N3 C36 C37 171.1(2)
C32 N3 C40 C41 -59.7(4)
C32 C33 C34 C35 -178.8(4)
C27 C25 C21 C16 -110.6(3)
C27 C25 C21 C20 67.0(3)
C24 C22 C17 C18 -68.1(3)
C24 C22 C17 C16 109.1(3)
C15 C13 C9 C8 54.0(3)
C15 C13 C9 C4 -127.6(2)
C6 C7 C8 C9 -0.4(4)
C6 C5 C10 C12 -53.2(3)
C6 C5 C10 C11 71.0(3)
C6 C5 C4 N2 -175.7(2)
C6 C5 C4 C9 -1.7(3)
C23 C22 C17 C18 55.3(3)
C23 C22 C17 C16 -127.5(3)
N3 C32 C33 C34 -173.5(3)
N3 C28 C29 C30 -179.5(3)
N3 C36 C37 C38 179.7(2)
C7 C6 C5 C10 -176.7(2)
C7 C6 C5 C4 0.2(4)
C7 C8 C9 C13 177.5(2)
C7 C8 C9 C4 -1.0(4)
N1 C2 C3 N2 21.3(2)
N1 C16 C17 C22 -0.4(4)
N1 C16 C17 C18 176.9(2)
C2 N1 C16 C21 95.3(3)
C2 N1 C16 C17 -79.5(3)
C2 N1 C1 Pd1 -170.24(16)
C2 N1 C1 N2 8.3(3)
C2 C3 N2 C4 171.3(2)
C2 C3 N2 C1 -18.8(2)
C28 N3 C36 C37 52.4(3)
C28 N3 C40 C41 59.3(3)
C28 C29 C30 C31 -171.4(4)
C13 C9 C4 C5 -176.3(2)
C13 C9 C4 N2 -2.2(3)
C42 C41 C40 N3 176.8(6)
C42 C41 C42A C43A 45.2(17)
C26 C25 C21 C16 125.2(3)
C26 C25 C21 C20 -57.1(3)
C25 C21 C16 N1 0.5(4)
C25 C21 C16 C17 175.0(2)
C25 C21 C20 C19 -176.8(3)
C5 C6 C7 C8 0.8(4)
C36 N3 C28 C29 55.6(3)
C36 N3 C40 C41 179.7(3)
C10 C5 C4 N2 1.1(3)
C10 C5 C4 C9 175.1(2)
C8 C9 C4 C5 2.1(3)
C8 C9 C4 N2 176.2(2)
C3 N2 C4 C5 96.7(3)
C3 N2 C4 C9 -77.5(3)
C3 N2 C1 Pd1 -174.21(16)
C3 N2 C1 N1 7.3(3)
C40 C41 C42 C43 -79.4(7)
C40 C41 C42A C43A -175.3(10)
C40 N3 C28 C29 174.6(2)
C40 N3 C36 C37 -66.8(3)
C39 C38 C37 C36 67.5(4)
C21 C16 C17 C22 -175.0(2)
C21 C16 C17 C18 2.3(4)
C21 C20 C19 C18 0.9(5)
C16 N1 C2 C3 170.7(2)
C16 N1 C1 Pd1 -1.5(3)
C16 N1 C1 N2 177.0(2)
C16 C21 C20 C19 1.1(4)
C20 C21 C16 N1 -177.2(2)
C20 C21 C16 C17 -2.7(4)
C19 C18 C17 C22 177.1(3)
C19 C18 C17 C16 -0.3(4)
C4 C5 C10 C12 130.0(3)
C4 C5 C10 C11 -105.8(3)
C4 N2 C1 Pd1 -5.6(3)
C4 N2 C1 N1 175.9(2)
C17 C18 C19 C20 -1.3(5)
C14 C13 C9 C8 -68.0(3)
C14 C13 C9 C4 110.4(3)
C1 N1 C2 C3 -19.4(3)
C1 N1 C16 C21 -72.7(3)
C1 N1 C16 C17 112.5(3)
C1 N2 C4 C5 -71.2(3)
C1 N2 C4 C9 114.6(3)
C42A C41 C42 C43 -34(2)
C42A C41 C40 N3 160.1(7)
C33 C32 N3 C28 -172.1(3)
C33 C32 N3 C36 67.4(3)
C33 C32 N3 C40 -52.7(3)
